data_7045045
loop_
_publ_author_name
'Duffin, Rebekah N.'
'Blair, Victoria L.'
'Kedzierski, Lukasz'
'Andrews, Philip C.'

_publ_section_title
;
 Comparative stability, toxicity and anti-leishmanial activity of
 triphenyl antimony(v) and bismuth(v) \a-hydroxy carboxylato complexes.
;
_journal_issue 3
_journal_name_full 'Dalton transactions (Cambridge, England : 2003)'
_journal_page_first 971
_journal_page_last 980
_journal_paper_doi 10.1039/c7dt04171c
_journal_volume 47
_journal_year 2018
_chemical_absolute_configuration ad
_chemical_formula_moiety 'C34 H29 Bi O6'
_chemical_formula_sum 'C34 H29 Bi O6'
_chemical_formula_weight 742.55
_chemical_name_systematic trisphenylbismuth-bis(S-mandelate)
_space_group_crystal_system orthorhombic
_space_group_IT_number 19
_space_group_name_Hall 'P 2ac 2ab'
_space_group_name_H-M_alt 'P 21 21 21'
_symmetry_space_group_name_Hall 'P 2ac 2ab'
_symmetry_space_group_name_H-M 'P 21 21 21'
_atom_sites_solution_hydrogens geom
_atom_sites_solution_primary dual
_audit_creation_date 2017-10-19
_audit_creation_method
;
Olex2 1.2
(compiled 2017.03.02 svn.r3394 for OlexSys, GUI svn.r5324)
;
_audit_update_record
;
2017-10-19 deposited with the CCDC.
2017-12-13 downloaded from the CCDC.
;
_cell_angle_alpha 90
_cell_angle_beta 90
_cell_angle_gamma 90
_cell_formula_units_Z 4
_cell_length_a 10.2304(3)
_cell_length_b 11.9959(5)
_cell_length_c 23.2353(9)
_cell_measurement_reflns_used 4805
_cell_measurement_temperature 296.15
_cell_measurement_theta_max 25.49
_cell_measurement_theta_min 2.65
_cell_volume 2851.50(18)
_computing_cell_refinement 'SAINT v8.34A (Bruker, 2013)'
_computing_data_reduction 'SAINT v8.34A (Bruker, 2013)'
_computing_molecular_graphics 'Olex2 (Dolomanov et al., 2009)'
_computing_publication_material 'Olex2 (Dolomanov et al., 2009)'
_computing_structure_refinement 'ShelXL (Sheldrick, 2015)'
_computing_structure_solution 'ShelXT (Sheldrick, 2015)'
_diffrn_ambient_temperature 296.15
_diffrn_measured_fraction_theta_full 0.998
_diffrn_measured_fraction_theta_max 0.998
_diffrn_measurement_device_type 'Bruker APEX-II CCD'
_diffrn_measurement_method '\f and \w scans'
_diffrn_radiation_type MoK\a
_diffrn_radiation_wavelength 0.71073
_diffrn_reflns_av_R_equivalents 0.0604
_diffrn_reflns_av_unetI/netI 0.0658
_diffrn_reflns_Laue_measured_fraction_full 0.998
_diffrn_reflns_Laue_measured_fraction_max 0.998
_diffrn_reflns_limit_h_max 13
_diffrn_reflns_limit_h_min -13
_diffrn_reflns_limit_k_max 15
_diffrn_reflns_limit_k_min -15
_diffrn_reflns_limit_l_max 30
_diffrn_reflns_limit_l_min -22
_diffrn_reflns_number 24864
_diffrn_reflns_point_group_measured_fraction_full 0.998
_diffrn_reflns_point_group_measured_fraction_max 0.998
_diffrn_reflns_theta_full 25.242
_diffrn_reflns_theta_max 27.873
_diffrn_reflns_theta_min 2.441
_diffrn_standards_number 0
_exptl_absorpt_coefficient_mu 6.229
_exptl_absorpt_correction_T_max 0.7457
_exptl_absorpt_correction_T_min 0.5748
_exptl_absorpt_correction_type multi-scan
_exptl_absorpt_process_details
;
SADABS-2014/3 (Bruker,2014/3) was used for absorption correction.
wR2(int) was 0.0952 before and 0.0734 after correction.
The Ratio of minimum to maximum transmission is 0.7708.
The \l/2 correction factor is 0.00150.
;
_exptl_crystal_colour 'clear whiteish white'
_exptl_crystal_colour_lustre clear
_exptl_crystal_colour_modifier whiteish
_exptl_crystal_colour_primary white
_exptl_crystal_density_diffrn 1.730
_exptl_crystal_description block
_exptl_crystal_F_000 1456
_exptl_crystal_recrystallization_method 'Re-crystallisation from solvent: DMSO'
_exptl_crystal_size_max 0.21
_exptl_crystal_size_mid 0.19
_exptl_crystal_size_min 0.17
_refine_diff_density_max 0.876
_refine_diff_density_min -0.613
_refine_diff_density_rms 0.111
_refine_ls_abs_structure_details
;
 Flack x determined using 2439 quotients [(I+)-(I-)]/[(I+)+(I-)]
 (Parsons, Flack and Wagner, Acta Cryst. B69 (2013) 249-259).
;
_refine_ls_abs_structure_Flack -0.014(6)
_refine_ls_extinction_method none
_refine_ls_goodness_of_fit_ref 0.877
_refine_ls_hydrogen_treatment constr
_refine_ls_matrix_type full
_refine_ls_number_parameters 372
_refine_ls_number_reflns 6790
_refine_ls_number_restraints 0
_refine_ls_restrained_S_all 0.877
_refine_ls_R_factor_all 0.0362
_refine_ls_R_factor_gt 0.0275
_refine_ls_shift/su_max 0.003
_refine_ls_shift/su_mean 0.000
_refine_ls_structure_factor_coef Fsqd
_refine_ls_weighting_details 'w=1/[\s^2^(Fo^2^)] where P=(Fo^2^+2Fc^2^)/3'
_refine_ls_weighting_scheme calc
_refine_ls_wR_factor_gt 0.0499
_refine_ls_wR_factor_ref 0.0526
_reflns_Friedel_coverage 0.780
_reflns_Friedel_fraction_full 0.998
_reflns_Friedel_fraction_max 0.998
_reflns_number_gt 5986
_reflns_number_total 6790
_reflns_threshold_expression 'I > 2\s(I)'
_cod_data_source_file c7dt04171c2.cif
_cod_data_source_block bims
_cod_depositor_comments 'Adding full bibliography for 7045044--7045046.cif.'
_cod_database_code 7045045
_shelx_shelxl_version_number 2016/6
_shelx_space_group_comment
;
The symmetry employed for this shelxl refinement is uniquely defined
by the following loop, which should always be used as a source of
symmetry information in preference to the above space-group names.
They are only intended as comments.
;
_olex2_refinement_description
;
1. Fixed Uiso
 At 1.2 times of:
  All C(H) groups
 At 1.5 times of:
  All O(H) groups
2.a Ternary CH refined with riding coordinates:
 C009(H009), C00I(H00I)
2.b Aromatic/amide H refined with riding coordinates:
 C00E(H00E), C00F(H00F), C00G(H00G), C00H(H00H), C00L(H00L), C00M(H00M),
 C00N(H00N), C00O(H00O), C00P(H00P), C00Q(H00Q), C00R(H00R), C00S(H00S),
 C00T(H00T), C00U(H00U), C00V(H00V), C00W(H00W), C00X(H00X), C00Y(H00Y),
 C00Z(H00Z), C010(H010), C011(H011), C012(H012), C013(H013), C014(H014),
 C015(H015)
2.c Idealised tetrahedral OH refined as rotating group:
 O006(H006), O00B(H00B)
;
_olex2_submission_special_instructions 'No special instructions were received'

loop_
_space_group_symop_operation_xyz
'x, y, z'
'-x+1/2, -y, z+1/2'
'-x, y+1/2, -z+1/2'
'x+1/2, -y+1/2, -z'

loop_
_atom_site_label
_atom_site_type_symbol
_atom_site_fract_x
_atom_site_fract_y
_atom_site_fract_z
_atom_site_U_iso_or_equiv
_atom_site_adp_type
_atom_site_occupancy
_atom_site_site_symmetry_order
_atom_site_calc_flag
_atom_site_refinement_flags_posn
Bi01 Bi 0.62161(2) 0.71250(2) 0.71031(2) 0.01132(6) Uani 1 1 d .
O002 O 0.7906(4) 0.8273(4) 0.63586(18) 0.0173(10) Uani 1 1 d .
O003 O 0.5748(4) 0.8485(4) 0.64236(18) 0.0175(11) Uani 1 1 d .
O004 O 0.8679(5) 0.6045(4) 0.75739(17) 0.0186(10) Uani 1 1 d .
O005 O 0.6586(3) 0.5848(4) 0.78126(18) 0.0128(10) Uani 1 1 d .
O006 O 0.8172(4) 1.0018(5) 0.5659(2) 0.0242(12) Uani 1 1 d .
H006 H 0.866627 0.970159 0.588342 0.036 Uiso 1 1 calc GR
C007 C 0.7169(6) 0.8363(6) 0.7659(3) 0.0131(13) Uani 1 1 d .
C008 C 0.6872(6) 0.8714(6) 0.6208(3) 0.0158(14) Uani 1 1 d .
C009 C 0.6901(6) 0.9572(6) 0.5715(3) 0.0157(15) Uani 1 1 d .
H009 H 0.628300 1.017473 0.579818 0.019 Uiso 1 1 calc R
C00A C 0.6502(6) 0.5914(6) 0.6397(3) 0.0161(15) Uani 1 1 d .
O00B O 0.9542(4) 0.5068(5) 0.8518(2) 0.0258(12) Uani 1 1 d .
H00B H 0.988311 0.527667 0.821704 0.039 Uiso 1 1 calc GR
C00C C 0.7814(5) 0.5773(5) 0.7920(3) 0.0153(12) Uani 1 1 d .
C00D C 0.6474(6) 0.8962(5) 0.5171(3) 0.0153(14) Uani 1 1 d .
C00E C 0.5936(6) 0.6139(6) 0.5877(3) 0.0220(16) Uani 1 1 d .
H00E H 0.548498 0.680219 0.581885 0.026 Uiso 1 1 calc R
C00F C 0.6372(7) 0.8828(6) 0.8069(3) 0.0193(15) Uani 1 1 d .
H00F H 0.550247 0.860913 0.810006 0.023 Uiso 1 1 calc R
C00G C 0.8840(8) 0.7065(6) 0.9108(2) 0.0283(15) Uani 1 1 d .
H00G H 0.970160 0.697999 0.898751 0.034 Uiso 1 1 calc R
C00H C 0.6047(7) 0.5363(6) 0.5440(3) 0.0270(17) Uani 1 1 d .
H00H H 0.566447 0.550464 0.508425 0.032 Uiso 1 1 calc R
C00I C 0.8211(6) 0.5376(6) 0.8520(3) 0.0166(15) Uani 1 1 d .
H00I H 0.768361 0.472329 0.862160 0.020 Uiso 1 1 calc R
C00J C 0.7903(6) 0.6307(6) 0.8935(3) 0.0178(14) Uani 1 1 d .
C00K C 0.4149(5) 0.7122(6) 0.7379(2) 0.0138(12) Uani 1 1 d .
C00L C 0.8454(6) 0.8664(6) 0.7595(3) 0.0177(15) Uani 1 1 d .
H00L H 0.897388 0.834025 0.731282 0.021 Uiso 1 1 calc R
C00M C 0.6723(7) 0.4379(7) 0.5527(3) 0.0296(18) Uani 1 1 d .
H00M H 0.679430 0.385989 0.523106 0.036 Uiso 1 1 calc R
C00N C 0.3765(7) 0.6437(5) 0.7821(3) 0.0221(13) Uani 1 1 d .
H00N H 0.435117 0.594208 0.798904 0.027 Uiso 1 1 calc R
C00O C 0.7288(7) 0.4172(7) 0.6054(3) 0.0292(18) Uani 1 1 d .
H00O H 0.774829 0.351312 0.611323 0.035 Uiso 1 1 calc R
C00P C 0.6299(10) 0.7324(8) 0.9477(3) 0.048(2) Uani 1 1 d .
H00P H 0.544348 0.741447 0.960397 0.057 Uiso 1 1 calc R
C00Q C 0.6622(7) 0.6443(7) 0.9125(3) 0.0299(18) Uani 1 1 d .
H00Q H 0.598181 0.593723 0.901259 0.036 Uiso 1 1 calc R
C00R C 0.7354(7) 0.8300(6) 0.4879(3) 0.0213(16) Uani 1 1 d .
H00R H 0.822514 0.827671 0.499230 0.026 Uiso 1 1 calc R
C00S C 0.8953(6) 0.9463(6) 0.7964(3) 0.0250(16) Uani 1 1 d .
H00S H 0.982317 0.967996 0.793258 0.030 Uiso 1 1 calc R
C00T C 0.6883(7) 0.9634(7) 0.8438(3) 0.0274(18) Uani 1 1 d .
H00T H 0.636083 0.995776 0.872015 0.033 Uiso 1 1 calc R
C00U C 0.8500(10) 0.7950(8) 0.9459(3) 0.047(2) Uani 1 1 d .
H00U H 0.913139 0.846404 0.957108 0.056 Uiso 1 1 calc R
C00V C 0.3291(5) 0.7856(6) 0.7115(3) 0.0178(12) Uani 1 1 d .
H00V H 0.356951 0.831766 0.681822 0.021 Uiso 1 1 calc R
C00W C 0.7177(7) 0.4936(6) 0.6496(3) 0.0242(16) Uani 1 1 d .
H00W H 0.755090 0.479488 0.685344 0.029 Uiso 1 1 calc R
C00X C 0.7252(12) 0.8069(8) 0.9640(3) 0.053(3) Uani 1 1 d .
H00X H 0.703484 0.866359 0.987893 0.064 Uiso 1 1 calc R
C00Y C 0.6930(7) 0.7670(7) 0.4415(3) 0.0282(19) Uani 1 1 d .
H00Y H 0.752338 0.721182 0.422518 0.034 Uiso 1 1 calc R
C00Z C 0.2463(6) 0.6500(7) 0.8012(3) 0.0251(17) Uani 1 1 d .
H00Z H 0.218806 0.605814 0.831786 0.030 Uiso 1 1 calc R
C010 C 0.4785(7) 0.8389(7) 0.4513(3) 0.0290(18) Uani 1 1 d .
H010 H 0.392153 0.842909 0.438925 0.035 Uiso 1 1 calc R
C011 C 0.5647(7) 0.7706(7) 0.4227(3) 0.0285(19) Uani 1 1 d .
H011 H 0.537503 0.727850 0.391504 0.034 Uiso 1 1 calc R
C012 C 0.5179(7) 0.9014(6) 0.4978(3) 0.0232(16) Uani 1 1 d .
H012 H 0.458214 0.947350 0.516501 0.028 Uiso 1 1 calc R
C013 C 0.1592(5) 0.7215(6) 0.7749(3) 0.0196(15) Uani 1 1 d .
H013 H 0.072791 0.724201 0.787226 0.024 Uiso 1 1 calc R
C014 C 0.8166(7) 0.9941(7) 0.8379(3) 0.0271(18) Uani 1 1 d .
H014 H 0.851287 1.047988 0.862324 0.033 Uiso 1 1 calc R
C015 C 0.1998(5) 0.7883(7) 0.7306(3) 0.0202(14) Uani 1 1 d .
H015 H 0.140469 0.836151 0.713068 0.024 Uiso 1 1 calc R

loop_
_atom_site_aniso_label
_atom_site_aniso_U_11
_atom_site_aniso_U_22
_atom_site_aniso_U_33
_atom_site_aniso_U_23
_atom_site_aniso_U_13
_atom_site_aniso_U_12
Bi01 0.01017(9) 0.01311(10) 0.01068(9) -0.00007(10) 0.00052(10) 0.00061(11)
O002 0.015(2) 0.023(3) 0.014(2) 0.002(2) 0.0026(19) 0.0029(19)
O003 0.016(2) 0.020(3) 0.016(2) 0.007(2) 0.0029(18) 0.000(2)
O004 0.015(2) 0.023(3) 0.018(2) 0.0001(18) 0.003(2) 0.000(2)
O005 0.009(2) 0.014(2) 0.015(2) -0.0004(19) -0.0019(18) 0.0014(16)
O006 0.023(2) 0.028(3) 0.022(3) 0.009(2) -0.004(2) -0.011(2)
C007 0.014(3) 0.012(3) 0.013(3) -0.002(3) -0.003(3) -0.004(3)
C008 0.018(3) 0.020(4) 0.009(3) -0.001(3) 0.001(3) -0.002(3)
C009 0.015(3) 0.017(4) 0.014(3) 0.002(3) 0.000(3) -0.002(3)
C00A 0.012(3) 0.018(4) 0.018(3) -0.003(3) 0.003(3) -0.005(3)
O00B 0.017(2) 0.034(3) 0.026(3) -0.001(2) -0.005(2) 0.008(2)
C00C 0.019(3) 0.010(3) 0.017(3) -0.002(3) -0.005(3) 0.003(2)
C00D 0.016(3) 0.016(3) 0.014(3) 0.004(2) 0.000(3) -0.003(3)
C00E 0.019(4) 0.022(4) 0.025(3) -0.001(3) -0.002(3) 0.001(3)
C00F 0.014(3) 0.022(4) 0.022(3) -0.003(3) 0.001(3) 0.003(3)
C00G 0.044(4) 0.024(4) 0.016(3) 0.000(3) -0.007(3) -0.010(5)
C00H 0.036(4) 0.028(4) 0.017(3) -0.001(3) -0.007(3) -0.005(4)
C00I 0.017(3) 0.015(4) 0.019(3) 0.002(3) -0.001(3) -0.002(3)
C00J 0.028(3) 0.015(4) 0.011(3) 0.002(3) 0.001(3) -0.002(3)
C00K 0.011(3) 0.016(3) 0.014(3) 0.000(3) 0.003(2) -0.002(3)
C00L 0.015(3) 0.022(4) 0.016(3) 0.002(3) -0.001(2) 0.000(3)
C00M 0.042(4) 0.027(5) 0.020(4) -0.012(3) 0.007(3) -0.001(4)
C00N 0.015(3) 0.025(3) 0.027(3) 0.009(3) -0.004(4) 0.003(3)
C00O 0.041(4) 0.022(4) 0.025(4) -0.009(3) 0.000(3) 0.012(4)
C00P 0.066(5) 0.059(6) 0.017(3) 0.000(4) 0.012(4) 0.028(6)
C00Q 0.038(4) 0.031(5) 0.021(4) 0.004(3) 0.004(3) 0.009(4)
C00R 0.021(3) 0.026(4) 0.017(3) 0.001(3) -0.002(3) 0.001(3)
C00S 0.019(3) 0.025(4) 0.031(4) 0.004(3) -0.007(3) -0.010(3)
C00T 0.034(4) 0.024(4) 0.024(4) -0.014(3) -0.004(3) 0.006(4)
C00U 0.091(7) 0.024(4) 0.025(4) -0.001(4) -0.014(5) -0.004(6)
C00V 0.015(2) 0.018(3) 0.020(3) 0.008(4) 0.001(3) 0.004(3)
C00W 0.035(4) 0.023(4) 0.015(3) -0.005(3) -0.003(3) 0.005(3)
C00X 0.121(9) 0.023(6) 0.015(4) -0.007(3) -0.007(5) 0.030(6)
C00Y 0.042(4) 0.027(5) 0.016(3) 0.001(3) 0.005(3) 0.000(4)
C00Z 0.015(3) 0.036(5) 0.024(4) 0.014(3) 0.001(3) -0.005(3)
C010 0.028(4) 0.032(5) 0.027(4) 0.006(4) -0.009(3) -0.012(4)
C011 0.044(4) 0.025(5) 0.017(3) 0.003(3) -0.009(3) -0.017(4)
C012 0.020(4) 0.031(5) 0.019(4) 0.005(3) 0.001(3) -0.004(3)
C013 0.013(3) 0.021(4) 0.025(3) -0.003(3) 0.001(2) -0.004(3)
C014 0.041(4) 0.015(4) 0.026(4) -0.003(3) -0.011(3) -0.003(3)
C015 0.015(3) 0.017(3) 0.028(3) 0.005(3) -0.001(2) 0.007(3)

loop_
_atom_type_symbol
_atom_type_description
_atom_type_scat_dispersion_real
_atom_type_scat_dispersion_imag
_atom_type_scat_source
C C 0.0033 0.0016 'International Tables Vol C Tables 4.2.6.8 and 6.1.1.4'
H H 0.0000 0.0000 'International Tables Vol C Tables 4.2.6.8 and 6.1.1.4'
Bi Bi -4.1077 10.2566 'International Tables Vol C Tables 4.2.6.8 and 6.1.1.4'
O O 0.0106 0.0060 'International Tables Vol C Tables 4.2.6.8 and 6.1.1.4'

loop_
_geom_angle_atom_site_label_1
_geom_angle_atom_site_label_2
_geom_angle_atom_site_label_3
_geom_angle
O005 Bi01 O003 176.19(15)
C007 Bi01 O003 90.9(2)
C007 Bi01 O005 87.44(19)
C007 Bi01 C00A 145.3(2)
C007 Bi01 C00K 104.8(2)
C00A Bi01 O003 89.1(2)
C00A Bi01 O005 94.17(18)
C00A Bi01 C00K 109.9(2)
C00K Bi01 O003 90.1(2)
C00K Bi01 O005 86.99(19)
C008 O003 Bi01 103.4(4)
C00C O005 Bi01 110.4(4)
C009 O006 H006 109.5
C00F C007 Bi01 114.8(4)
C00L C007 Bi01 122.7(5)
C00L C007 C00F 122.5(6)
O002 C008 O003 124.4(6)
O002 C008 C009 118.7(6)
O003 C008 C009 116.8(6)
O006 C009 C008 109.9(5)
O006 C009 H009 109.4
O006 C009 C00D 111.7(5)
C008 C009 H009 109.4
C00D C009 C008 106.9(6)
C00D C009 H009 109.4
C00E C00A Bi01 118.0(5)
C00E C00A C00W 121.8(7)
C00W C00A Bi01 120.1(5)
C00I O00B H00B 109.5
O004 C00C O005 123.7(6)
O004 C00C C00I 119.0(5)
O005 C00C C00I 117.3(6)
C00R C00D C009 119.8(6)
C00R C00D C012 119.1(6)
C012 C00D C009 121.0(6)
C00A C00E H00E 120.6
C00A C00E C00H 118.8(7)
C00H C00E H00E 120.6
C007 C00F H00F 120.5
C007 C00F C00T 119.1(6)
C00T C00F H00F 120.5
C00J C00G H00G 119.9
C00J C00G C00U 120.1(8)
C00U C00G H00G 119.9
C00E C00H H00H 119.7
C00E C00H C00M 120.5(6)
C00M C00H H00H 119.7
O00B C00I C00C 109.5(5)
O00B C00I H00I 108.8
O00B C00I C00J 113.4(6)
C00C C00I H00I 108.8
C00J C00I C00C 107.3(5)
C00J C00I H00I 108.8
C00G C00J C00I 121.8(6)
C00G C00J C00Q 119.0(7)
C00Q C00J C00I 119.0(6)
C00N C00K Bi01 119.5(5)
C00N C00K C00V 122.0(5)
C00V C00K Bi01 118.4(4)
C007 C00L H00L 121.0
C007 C00L C00S 118.0(6)
C00S C00L H00L 121.0
C00H C00M H00M 120.2
C00O C00M C00H 119.6(7)
C00O C00M H00M 120.2
C00K C00N H00N 120.8
C00K C00N C00Z 118.4(6)
C00Z C00N H00N 120.8
C00M C00O H00O 119.8
C00M C00O C00W 120.5(7)
C00W C00O H00O 119.8
C00Q C00P H00P 120.2
C00Q C00P C00X 119.5(8)
C00X C00P H00P 120.2
C00J C00Q H00Q 119.9
C00P C00Q C00J 120.2(8)
C00P C00Q H00Q 119.9
C00D C00R H00R 120.2
C00D C00R C00Y 119.5(6)
C00Y C00R H00R 120.2
C00L C00S H00S 119.8
C014 C00S C00L 120.3(6)
C014 C00S H00S 119.8
C00F C00T H00T 120.5
C014 C00T C00F 119.0(7)
C014 C00T H00T 120.5
C00G C00U H00U 119.9
C00X C00U C00G 120.2(9)
C00X C00U H00U 119.9
C00K C00V H00V 120.9
C00K C00V C015 118.3(6)
C015 C00V H00V 120.9
C00A C00W C00O 118.8(7)
C00A C00W H00W 120.6
C00O C00W H00W 120.6
C00P C00X H00X 119.5
C00U C00X C00P 121.0(8)
C00U C00X H00X 119.5
C00R C00Y H00Y 119.2
C011 C00Y C00R 121.7(7)
C011 C00Y H00Y 119.2
C00N C00Z H00Z 119.8
C013 C00Z C00N 120.3(6)
C013 C00Z H00Z 119.8
C011 C010 H010 119.4
C011 C010 C012 121.1(7)
C012 C010 H010 119.4
C00Y C011 H011 120.8
C010 C011 C00Y 118.3(7)
C010 C011 H011 120.8
C00D C012 H012 119.9
C010 C012 C00D 120.3(7)
C010 C012 H012 119.9
C00Z C013 H013 120.0
C015 C013 C00Z 120.1(6)
C015 C013 H013 120.0
C00S C014 H014 119.4
C00T C014 C00S 121.1(7)
C00T C014 H014 119.4
C00V C015 H015 119.6
C013 C015 C00V 120.9(6)
C013 C015 H015 119.6

loop_
_geom_bond_atom_site_label_1
_geom_bond_atom_site_label_2
_geom_bond_distance
Bi01 O003 2.320(5)
Bi01 O005 2.282(4)
Bi01 C007 2.197(6)
Bi01 C00A 2.211(7)
Bi01 C00K 2.210(5)
O002 C008 1.234(7)
O003 C008 1.283(7)
O004 C00C 1.239(8)
O005 C00C 1.285(6)
O006 H006 0.8200
O006 C009 1.412(7)
C007 C00F 1.373(8)
C007 C00L 1.371(8)
C008 C009 1.541(9)
C009 H009 0.9800
C009 C00D 1.524(9)
C00A C00E 1.366(9)
C00A C00W 1.380(10)
O00B H00B 0.8200
O00B C00I 1.411(7)
C00C C00I 1.528(9)
C00D C00R 1.379(9)
C00D C012 1.400(9)
C00E H00E 0.9300
C00E C00H 1.383(9)
C00F H00F 0.9300
C00F C00T 1.394(9)
C00G H00G 0.9300
C00G C00J 1.380(9)
C00G C00U 1.384(12)
C00H H00H 0.9300
C00H C00M 1.383(10)
C00I H00I 0.9800
C00I C00J 1.509(9)
C00J C00Q 1.392(9)
C00K C00N 1.371(8)
C00K C00V 1.386(8)
C00L H00L 0.9300
C00L C00S 1.384(9)
C00M H00M 0.9300
C00M C00O 1.378(10)
C00N H00N 0.9300
C00N C00Z 1.406(9)
C00O H00O 0.9300
C00O C00W 1.381(10)
C00P H00P 0.9300
C00P C00Q 1.377(11)
C00P C00X 1.376(13)
C00Q H00Q 0.9300
C00R H00R 0.9300
C00R C00Y 1.386(10)
C00S H00S 0.9300
C00S C014 1.381(10)
C00T H00T 0.9300
C00T C014 1.371(10)
C00U H00U 0.9300
C00U C00X 1.352(13)
C00V H00V 0.9300
C00V C015 1.395(8)
C00W H00W 0.9300
C00X H00X 0.9300
C00Y H00Y 0.9300
C00Y C011 1.384(9)
C00Z H00Z 0.9300
C00Z C013 1.379(9)
C010 H010 0.9300
C010 C011 1.375(11)
C010 C012 1.377(10)
C011 H011 0.9300
C012 H012 0.9300
C013 H013 0.9300
C013 C015 1.368(9)
C014 H014 0.9300
C015 H015 0.9300
